data_7120427
loop_
_publ_author_name
'Mamada, Masashi'
'Minami, Tsuyoshi'
'Katagiri, Hiroshi'
'Omiya, Takafumi'
'Tokito, Shizuo'

_publ_section_title
;
 One-step, green synthesis of a supramolecular organogelator based on
 mellitic triimide for the recognition of aromatic compounds
;
_journal_name_full 'Chem. Commun.'
_journal_paper_doi 10.1039/C7CC04876A
_journal_year 2017
_chemical_formula_moiety 'C33 H21 N3 O6'
_chemical_formula_sum 'C33 H21 N3 O6'
_chemical_formula_weight 555.53
_chemical_name_systematic
; 
 ? 
;
_space_group_IT_number 19
_symmetry_cell_setting orthorhombic
_symmetry_space_group_name_Hall 'P 2ac 2ab'
_symmetry_space_group_name_H-M 'P 21 21 21'
_atom_sites_solution_hydrogens geom
_atom_sites_solution_primary direct
_atom_sites_solution_secondary difmap
_audit_creation_method SHELXL-97
_audit_update_record
;
2017-06-22 deposited with the CCDC.
2017-07-11 downloaded from the CCDC.
;
_cell_angle_alpha 90.00
_cell_angle_beta 90.00
_cell_angle_gamma 90.00
_cell_formula_units_Z 4
_cell_length_a 7.6136(16)
_cell_length_b 13.690(3)
_cell_length_c 24.789(5)
_cell_measurement_reflns_used 8092
_cell_measurement_temperature 93
_cell_measurement_theta_max 30.9
_cell_measurement_theta_min 2.2
_cell_volume 2583.8(9)
_computing_cell_refinement 'CrystalClear (Rigaku Inc., 2008)'
_computing_data_collection 'CrystalClear (Rigaku Inc., 2008)'
_computing_data_reduction 'CrystalClear (Rigaku Inc., 2008)'
_computing_molecular_graphics 'PLATON (Spek, 2009)'
_computing_publication_material 'Yadokari-XG 2009 (Wakita, Kabuto et al., 2009)'
_computing_structure_refinement 'SHELXL-97 (Sheldrick, 2008)'
_computing_structure_solution 'SHELXS-97 (Sheldrick, 2008)'
_diffrn_ambient_temperature 93
_diffrn_detector_area_resol_mean 28.5714
_diffrn_measured_fraction_theta_full 0.997
_diffrn_measured_fraction_theta_max 0.997
_diffrn_measurement_device 'Rigaku Saturn'
_diffrn_measurement_method \w
_diffrn_radiation_detector CCD
_diffrn_radiation_monochromator 'Graphite Monochromator'
_diffrn_radiation_source 'Rotating Anode'
_diffrn_radiation_type 'Mo K\a'
_diffrn_radiation_wavelength 0.71075
_diffrn_reflns_av_R_equivalents 0.0401
_diffrn_reflns_av_sigmaI/netI 0.0214
_diffrn_reflns_limit_h_max 9
_diffrn_reflns_limit_h_min -9
_diffrn_reflns_limit_k_max 17
_diffrn_reflns_limit_k_min -17
_diffrn_reflns_limit_l_max 32
_diffrn_reflns_limit_l_min -32
_diffrn_reflns_number 42968
_diffrn_reflns_theta_full 27.47
_diffrn_reflns_theta_max 27.47
_diffrn_reflns_theta_min 3.06
_exptl_absorpt_coefficient_mu 0.100
_exptl_absorpt_correction_T_max 1.000
_exptl_absorpt_correction_T_min 0.910
_exptl_absorpt_correction_type multi-scan
_exptl_absorpt_process_details '(REQAB; Jacobson, 1998)'
_exptl_crystal_colour yellow
_exptl_crystal_density_diffrn 1.428
_exptl_crystal_density_method 'not measured'
_exptl_crystal_description Platelet
_exptl_crystal_F_000 1152
_exptl_crystal_size_max 0.20
_exptl_crystal_size_mid 0.20
_exptl_crystal_size_min 0.08
_refine_diff_density_max 0.561
_refine_diff_density_min -0.588
_refine_diff_density_rms 0.154
_refine_ls_abs_structure_details 'Flack H D (1983), Acta Cryst. A39, 876-881'
_refine_ls_extinction_coef 0.026(3)
_refine_ls_extinction_expression Fc^*^=kFc[1+0.001xFc^2^\l^3^/sin(2\q)]^-1/4^
_refine_ls_extinction_method SHELXL
_refine_ls_goodness_of_fit_ref 1.213
_refine_ls_hydrogen_treatment constr
_refine_ls_matrix_type full
_refine_ls_number_parameters 380
_refine_ls_number_reflns 3344
_refine_ls_number_restraints 0
_refine_ls_restrained_S_all 1.213
_refine_ls_R_factor_all 0.0575
_refine_ls_R_factor_gt 0.0492
_refine_ls_shift/su_max 0.000
_refine_ls_shift/su_mean 0.000
_refine_ls_structure_factor_coef Fsqd
_refine_ls_weighting_details 'calc w=1/[\s^2^(Fo^2^)+(0.0953P)^2^+0.3881P] where P=(Fo^2^+2Fc^2^)/3'
_refine_ls_weighting_scheme calc
_refine_ls_wR_factor_gt 0.1337
_refine_ls_wR_factor_ref 0.1534
_reflns_number_gt 3091
_reflns_number_total 3344
_reflns_threshold_expression >2sigma(I)
_cod_data_source_file c7cc04876a2.cif
_cod_data_source_block H-yellow
_cod_depositor_comments
;
The following automatic conversions were performed:

'_symmetry_cell_setting' value 'Orthorhombic' changed to
'orthorhombic' according to
/home/data/users/saulius/crontab/automatic-downloads/rss-feeds/RSC/lib/dictionaries/cif_core.dic
dictionary named 'cif_core.dic' version 2.4.2 from 2011-04-26.

'_exptl_absorpt_correction_type' value 'Multi-scan' changed to
'multi-scan' according to
/home/data/users/saulius/crontab/automatic-downloads/rss-feeds/RSC/lib/dictionaries/cif_core.dic
dictionary named 'cif_core.dic' version 2.4.2 from 2011-04-26.

Automatic conversion script
Id: cif_fix_values 4973 2017-02-22 13:04:09Z antanas 
;
_cod_database_code 7120427

loop_
_symmetry_equiv_pos_as_xyz
'x, y, z'
'-x+1/2, -y, z+1/2'
'x+1/2, -y+1/2, -z'
'-x, y+1/2, -z+1/2'

loop_
_atom_site_label
_atom_site_type_symbol
_atom_site_fract_x
_atom_site_fract_y
_atom_site_fract_z
_atom_site_U_iso_or_equiv
_atom_site_adp_type
_atom_site_occupancy
_atom_site_symmetry_multiplicity
_atom_site_calc_flag
_atom_site_refinement_flags
C1 C 0.3734(4) -0.05433(19) 0.71489(11) 0.0270(5) Uani 1 1 d .
C2 C 0.3962(4) -0.1363(2) 0.67519(11) 0.0290(6) Uani 1 1 d .
N1 N 0.3284(4) -0.10116(18) 0.62683(9) 0.0324(5) Uani 1 1 d .
C3 C 0.2650(4) -0.0052(2) 0.63048(11) 0.0309(6) Uani 1 1 d .
C4 C 0.2953(4) 0.02487(19) 0.68806(11) 0.0270(5) Uani 1 1 d .
O1 O 0.4545(3) -0.21716(14) 0.68210(9) 0.0371(5) Uani 1 1 d .
O2 O 0.1959(3) 0.03859(17) 0.59383(8) 0.0388(5) Uani 1 1 d .
C5 C 0.2461(3) 0.10665(19) 0.71700(11) 0.0261(5) Uani 1 1 d .
C6 C 0.1522(4) 0.1991(2) 0.70036(11) 0.0288(6) Uani 1 1 d .
N2 N 0.1166(3) 0.24773(16) 0.74862(10) 0.0299(5) Uani 1 1 d .
C7 C 0.1785(4) 0.19916(19) 0.79442(12) 0.0284(6) Uani 1 1 d .
C8 C 0.2700(4) 0.10988(19) 0.77320(11) 0.0259(5) Uani 1 1 d .
O3 O 0.1110(3) 0.22724(16) 0.65626(8) 0.0366(5) Uani 1 1 d .
O4 O 0.1520(3) 0.22442(15) 0.84016(8) 0.0337(5) Uani 1 1 d .
C9 C 0.3507(3) 0.03273(19) 0.79912(10) 0.0245(5) Uani 1 1 d .
C10 C 0.3978(4) 0.0151(2) 0.85743(11) 0.0280(5) Uani 1 1 d .
N3 N 0.4690(3) -0.07842(17) 0.85904(9) 0.0297(5) Uani 1 1 d .
C11 C 0.4737(4) -0.1239(2) 0.80881(11) 0.0276(5) Uani 1 1 d .
C12 C 0.4018(3) -0.05042(18) 0.76993(11) 0.0251(5) Uani 1 1 d .
O5 O 0.3814(3) 0.06922(15) 0.89563(8) 0.0348(5) Uani 1 1 d .
O6 O 0.5244(3) -0.20623(14) 0.80071(9) 0.0329(5) Uani 1 1 d .
C13 C 0.3143(5) -0.1614(3) 0.57812(12) 0.0410(7) Uani 1 1 d .
H13 H 0.2005 -0.1480 0.5603 0.049 Uiso 1 1 calc R
H13A H 0.3160 -0.2312 0.5885 0.049 Uiso 1 1 calc R
C14 C 0.4616(4) -0.1420(2) 0.53864(11) 0.0319(6) Uani 1 1 d .
C15 C 0.6326(5) -0.1647(2) 0.55274(14) 0.0402(7) Uani 1 1 d .
H15 H 0.6576 -0.1935 0.5867 0.048 Uiso 1 1 calc R
C16 C 0.7679(5) -0.1448(3) 0.5164(2) 0.0588(11) Uani 1 1 d .
H16 H 0.8863 -0.1589 0.5256 0.071 Uiso 1 1 calc R
C17 C 0.7272(7) -0.1039(3) 0.46602(18) 0.0646(14) Uani 1 1 d .
H17 H 0.8190 -0.0890 0.4414 0.077 Uiso 1 1 calc R
C18 C 0.5573(8) -0.0853(3) 0.45210(15) 0.0623(13) Uani 1 1 d .
H18 H 0.5303 -0.0601 0.4174 0.075 Uiso 1 1 calc R
C19 C 0.4248(6) -0.1031(3) 0.48865(13) 0.0462(8) Uani 1 1 d .
H19 H 0.3067 -0.0885 0.4793 0.055 Uiso 1 1 calc R
C20 C 0.0008(4) 0.3323(2) 0.75178(15) 0.0338(6) Uani 1 1 d .
H20 H -0.0715 0.3267 0.7848 0.041 Uiso 1 1 calc R
H20A H -0.0799 0.3310 0.7205 0.041 Uiso 1 1 calc R
C21 C 0.0948(4) 0.42994(19) 0.75262(12) 0.0280(5) Uani 1 1 d .
C22 C 0.1233(4) 0.4802(2) 0.70493(11) 0.0304(6) Uani 1 1 d .
H22 H 0.0865 0.4526 0.6716 0.036 Uiso 1 1 calc R
C23 C 0.2059(4) 0.5714(2) 0.70548(12) 0.0319(6) Uani 1 1 d .
H23 H 0.2257 0.6055 0.6726 0.038 Uiso 1 1 calc R
C24 C 0.2589(4) 0.6120(2) 0.75412(13) 0.0322(6) Uani 1 1 d .
H24 H 0.3156 0.6739 0.7545 0.039 Uiso 1 1 calc R
C25 C 0.2296(4) 0.5628(2) 0.80217(12) 0.0341(6) Uani 1 1 d .
H25 H 0.2643 0.5911 0.8355 0.041 Uiso 1 1 calc R
C26 C 0.1485(4) 0.4713(2) 0.80113(12) 0.0317(6) Uani 1 1 d .
H26 H 0.1298 0.4369 0.8339 0.038 Uiso 1 1 calc R
C27 C 0.5280(4) -0.1278(2) 0.90810(12) 0.0351(6) Uani 1 1 d .
H27 H 0.5321 -0.0801 0.9380 0.042 Uiso 1 1 calc R
H27A H 0.6485 -0.1530 0.9024 0.042 Uiso 1 1 calc R
C28 C 0.4090(4) -0.2116(2) 0.92374(11) 0.0332(6) Uani 1 1 d .
C29 C 0.4775(5) -0.3050(2) 0.93021(13) 0.0392(7) Uani 1 1 d .
H29 H 0.5993 -0.3161 0.9245 0.047 Uiso 1 1 calc R
C30 C 0.3693(6) -0.3824(3) 0.94498(13) 0.0456(8) Uani 1 1 d .
H30 H 0.4175 -0.4457 0.9502 0.055 Uiso 1 1 calc R
C31 C 0.1900(5) -0.3667(3) 0.95210(13) 0.0461(9) Uani 1 1 d .
H31 H 0.1151 -0.4196 0.9615 0.055 Uiso 1 1 calc R
C32 C 0.1215(5) -0.2741(3) 0.94541(13) 0.0461(8) Uani 1 1 d .
H32 H -0.0009 -0.2634 0.9501 0.055 Uiso 1 1 calc R
C33 C 0.2300(4) -0.1965(3) 0.93190(13) 0.0396(7) Uani 1 1 d .
H33 H 0.1821 -0.1327 0.9282 0.048 Uiso 1 1 calc R

loop_
_atom_site_aniso_label
_atom_site_aniso_U_11
_atom_site_aniso_U_22
_atom_site_aniso_U_33
_atom_site_aniso_U_23
_atom_site_aniso_U_13
_atom_site_aniso_U_12
C1 0.0239(11) 0.0244(12) 0.0329(13) -0.0001(10) 0.0039(10) -0.0035(10)
C2 0.0283(13) 0.0260(12) 0.0328(13) -0.0016(10) 0.0066(11) -0.0036(11)
N1 0.0368(13) 0.0323(12) 0.0280(11) -0.0057(9) 0.0054(10) -0.0049(11)
C3 0.0278(13) 0.0334(14) 0.0314(13) -0.0025(11) 0.0024(10) -0.0038(12)
C4 0.0240(12) 0.0252(12) 0.0317(13) 0.0000(10) 0.0012(10) -0.0029(10)
O1 0.0458(12) 0.0252(10) 0.0404(10) -0.0031(8) 0.0116(10) 0.0002(9)
O2 0.0371(11) 0.0472(12) 0.0322(10) 0.0014(9) -0.0034(9) -0.0007(10)
C5 0.0207(11) 0.0235(12) 0.0340(13) 0.0015(10) 0.0014(10) -0.0034(10)
C6 0.0225(12) 0.0275(12) 0.0365(14) 0.0012(11) -0.0009(11) -0.0025(10)
N2 0.0234(11) 0.0238(10) 0.0424(13) 0.0018(10) 0.0002(10) 0.0005(9)
C7 0.0250(12) 0.0207(11) 0.0395(14) 0.0006(10) 0.0030(11) -0.0018(10)
C8 0.0227(12) 0.0225(11) 0.0324(13) -0.0013(10) 0.0023(10) -0.0004(10)
O3 0.0364(11) 0.0330(10) 0.0405(11) 0.0056(9) -0.0078(9) -0.0005(9)
O4 0.0340(10) 0.0281(10) 0.0390(10) -0.0044(8) 0.0062(9) 0.0007(9)
C9 0.0228(11) 0.0235(11) 0.0270(12) -0.0013(9) 0.0008(10) -0.0026(9)
C10 0.0283(12) 0.0259(12) 0.0297(12) 0.0006(10) -0.0007(10) -0.0020(11)
N3 0.0336(12) 0.0250(11) 0.0304(11) 0.0026(9) -0.0017(10) 0.0006(10)
C11 0.0234(11) 0.0268(12) 0.0326(13) 0.0012(10) 0.0010(10) -0.0026(10)
C12 0.0221(11) 0.0221(11) 0.0311(12) 0.0004(10) 0.0029(10) -0.0034(10)
O5 0.0402(11) 0.0334(10) 0.0309(9) -0.0036(8) -0.0009(9) 0.0024(9)
O6 0.0294(9) 0.0235(9) 0.0458(11) -0.0004(8) -0.0002(9) 0.0026(8)
C13 0.0437(18) 0.0450(17) 0.0343(15) -0.0111(13) 0.0033(13) -0.0106(15)
C14 0.0355(15) 0.0278(14) 0.0324(13) -0.0039(11) 0.0000(12) 0.0007(12)
C15 0.0388(17) 0.0372(16) 0.0446(16) -0.0083(13) -0.0021(14) 0.0035(14)
C16 0.0374(18) 0.049(2) 0.090(3) -0.032(2) 0.013(2) -0.0008(16)
C17 0.088(3) 0.042(2) 0.063(2) -0.0168(18) 0.045(3) -0.023(2)
C18 0.105(4) 0.040(2) 0.0420(18) 0.0023(15) 0.024(2) 0.000(2)
C19 0.064(2) 0.0429(18) 0.0314(14) -0.0005(13) -0.0016(15) 0.0137(17)
C20 0.0243(13) 0.0241(12) 0.0530(16) 0.0025(12) 0.0022(12) 0.0037(11)
C21 0.0217(11) 0.0228(11) 0.0394(14) 0.0025(11) 0.0031(11) 0.0047(10)
C22 0.0308(13) 0.0270(13) 0.0333(13) -0.0003(10) 0.0006(11) 0.0055(11)
C23 0.0316(13) 0.0257(12) 0.0384(14) 0.0068(11) 0.0035(12) 0.0038(11)
C24 0.0253(13) 0.0224(12) 0.0488(16) -0.0017(12) 0.0025(12) 0.0017(10)
C25 0.0284(13) 0.0353(15) 0.0385(14) -0.0079(12) -0.0020(12) 0.0055(12)
C26 0.0289(13) 0.0308(13) 0.0353(13) 0.0053(11) 0.0020(11) 0.0048(11)
C27 0.0349(15) 0.0331(14) 0.0372(14) 0.0058(12) -0.0068(12) 0.0000(12)
C28 0.0385(15) 0.0326(14) 0.0284(13) 0.0046(11) -0.0047(11) -0.0014(13)
C29 0.0436(17) 0.0352(16) 0.0390(15) 0.0041(12) -0.0013(14) 0.0045(14)
C30 0.064(2) 0.0339(16) 0.0389(16) 0.0056(13) -0.0040(16) -0.0067(16)
C31 0.059(2) 0.0483(19) 0.0309(14) 0.0068(13) -0.0035(15) -0.0200(18)
C32 0.0383(16) 0.064(2) 0.0358(15) 0.0105(15) -0.0011(14) -0.0100(17)
C33 0.0370(16) 0.0430(17) 0.0389(15) 0.0094(13) -0.0040(13) -0.0003(14)

loop_
_atom_type_symbol
_atom_type_description
_atom_type_scat_dispersion_real
_atom_type_scat_dispersion_imag
_atom_type_scat_source
C C 0.0033 0.0000 'International Tables Vol C Tables 4.2.6.8 and 6.1.1.4'
H H 0.0000 0.0000 'International Tables Vol C Tables 4.2.6.8 and 6.1.1.4'
O O 0.0106 0.0000 'International Tables Vol C Tables 4.2.6.8 and 6.1.1.4'
N N 0.0061 0.0000 'International Tables Vol C Tables 4.2.6.8 and 6.1.1.4'

loop_
_geom_angle_atom_site_label_1
_geom_angle_atom_site_label_2
_geom_angle_atom_site_label_3
_geom_angle
C12 C1 C4 120.2(3)
C12 C1 C2 131.1(3)
C4 C1 C2 108.4(2)
O1 C2 N1 125.3(3)
O1 C2 C1 129.5(3)
N1 C2 C1 105.2(2)
C2 N1 C3 113.4(2)
C2 N1 C13 122.8(3)
C3 N1 C13 123.7(3)
O2 C3 N1 124.4(3)
O2 C3 C4 130.2(3)
N1 C3 C4 105.3(2)
C5 C4 C1 119.6(3)
C5 C4 C3 132.3(3)
C1 C4 C3 107.7(2)
C4 C5 C8 120.4(3)
C4 C5 C6 131.7(3)
C8 C5 C6 107.8(2)
O3 C6 N2 125.2(3)
O3 C6 C5 129.8(3)
N2 C6 C5 104.9(2)
C6 N2 C7 113.8(2)
C6 N2 C20 122.8(2)
C7 N2 C20 122.6(3)
O4 C7 N2 124.9(3)
O4 C7 C8 130.0(3)
N2 C7 C8 105.0(2)
C9 C8 C5 119.6(2)
C9 C8 C7 131.8(2)
C5 C8 C7 108.2(2)
C8 C9 C12 120.2(2)
C8 C9 C10 132.4(2)
C12 C9 C10 107.4(2)
O5 C10 N3 125.6(3)
O5 C10 C9 128.9(3)
N3 C10 C9 105.5(2)
C10 N3 C11 113.3(2)
C10 N3 C27 124.7(2)
C11 N3 C27 121.9(2)
O6 C11 N3 125.1(3)
O6 C11 C12 129.6(3)
N3 C11 C12 105.4(2)
C1 C12 C9 119.8(3)
C1 C12 C11 131.8(3)
C9 C12 C11 108.3(2)
N1 C13 C14 112.3(3)
N1 C13 H13 109.1
C14 C13 H13 109.1
N1 C13 H13A 109.1
C14 C13 H13A 109.1
H13 C13 H13A 107.9
C19 C14 C15 120.4(3)
C19 C14 C13 119.9(3)
C15 C14 C13 119.7(3)
C14 C15 C16 119.1(3)
C14 C15 H15 120.4
C16 C15 H15 120.4
C15 C16 C17 119.4(4)
C15 C16 H16 120.3
C17 C16 H16 120.3
C18 C17 C16 120.6(4)
C18 C17 H17 119.7
C16 C17 H17 119.7
C17 C18 C19 119.7(4)
C17 C18 H18 120.2
C19 C18 H18 120.2
C14 C19 C18 120.8(4)
C14 C19 H19 119.6
C18 C19 H19 119.6
N2 C20 C21 114.6(2)
N2 C20 H20 108.6
C21 C20 H20 108.6
N2 C20 H20A 108.6
C21 C20 H20A 108.6
H20 C20 H20A 107.6
C22 C21 C26 119.3(3)
C22 C21 C20 120.0(3)
C26 C21 C20 120.6(3)
C21 C22 C23 120.4(3)
C21 C22 H22 119.8
C23 C22 H22 119.8
C24 C23 C22 119.8(3)
C24 C23 H23 120.1
C22 C23 H23 120.1
C25 C24 C23 120.3(3)
C25 C24 H24 119.8
C23 C24 H24 119.8
C24 C25 C26 119.4(3)
C24 C25 H25 120.3
C26 C25 H25 120.3
C21 C26 C25 120.7(3)
C21 C26 H26 119.6
C25 C26 H26 119.6
N3 C27 C28 112.4(2)
N3 C27 H27 109.1
C28 C27 H27 109.1
N3 C27 H27A 109.1
C28 C27 H27A 109.1
H27 C27 H27A 107.9
C29 C28 C33 119.1(3)
C29 C28 C27 120.2(3)
C33 C28 C27 120.7(3)
C28 C29 C30 120.6(3)
C28 C29 H29 119.7
C30 C29 H29 119.7
C29 C30 C31 119.8(4)
C29 C30 H30 120.1
C31 C30 H30 120.1
C32 C31 C30 119.7(3)
C32 C31 H31 120.1
C30 C31 H31 120.1
C31 C32 C33 120.5(3)
C31 C32 H32 119.7
C33 C32 H32 119.7
C32 C33 C28 120.2(3)
C32 C33 H33 119.9
C28 C33 H33 119.9

loop_
_geom_bond_atom_site_label_1
_geom_bond_atom_site_label_2
_geom_bond_distance
C1 C12 1.382(4)
C1 C4 1.404(4)
C1 C2 1.503(4)
C2 O1 1.204(4)
C2 N1 1.391(4)
N1 C3 1.403(4)
N1 C13 1.466(4)
C3 O2 1.208(4)
C3 C4 1.503(4)
C4 C5 1.382(4)
C5 C8 1.405(4)
C5 C6 1.512(4)
C6 O3 1.201(3)
C6 N2 1.395(4)
N2 C7 1.398(4)
N2 C20 1.457(3)
C7 O4 1.202(3)
C7 C8 1.502(4)
C8 C9 1.381(4)
C9 C12 1.404(4)
C9 C10 1.509(4)
C10 O5 1.209(3)
C10 N3 1.391(4)
N3 C11 1.393(4)
N3 C27 1.462(4)
C11 O6 1.207(3)
C11 C12 1.497(4)
C13 C14 1.512(4)
C13 H13 0.9900
C13 H13A 0.9900
C14 C19 1.377(4)
C14 C15 1.383(5)
C15 C16 1.396(5)
C15 H15 0.9500
C16 C17 1.403(7)
C16 H16 0.9500
C17 C18 1.363(7)
C17 H17 0.9500
C18 C19 1.378(6)
C18 H18 0.9500
C19 H19 0.9500
C20 C21 1.516(4)
C20 H20 0.9900
C20 H20A 0.9900
C21 C22 1.385(4)
C21 C26 1.391(4)
C22 C23 1.398(4)
C22 H22 0.9500
C23 C24 1.388(4)
C23 H23 0.9500
C24 C25 1.386(4)
C24 H24 0.9500
C25 C26 1.398(4)
C25 H25 0.9500
C26 H26 0.9500
C27 C28 1.512(4)
C27 H27 0.9900
C27 H27A 0.9900
C28 C29 1.391(4)
C28 C33 1.394(5)
C29 C30 1.391(5)
C29 H29 0.9500
C30 C31 1.393(6)
C30 H30 0.9500
C31 C32 1.382(6)
C31 H31 0.9500
C32 C33 1.387(5)
C32 H32 0.9500
C33 H33 0.9500

loop_
_geom_torsion_atom_site_label_1
_geom_torsion_atom_site_label_2
_geom_torsion_atom_site_label_3
_geom_torsion_atom_site_label_4
_geom_torsion
C12 C1 C2 O1 -4.6(5)
C4 C1 C2 O1 -178.4(3)
C12 C1 C2 N1 173.3(3)
C4 C1 C2 N1 -0.5(3)
O1 C2 N1 C3 178.4(3)
C1 C2 N1 C3 0.4(3)
O1 C2 N1 C13 2.3(5)
C1 C2 N1 C13 -175.7(3)
C2 N1 C3 O2 -177.7(3)
C13 N1 C3 O2 -1.6(5)
C2 N1 C3 C4 -0.1(3)
C13 N1 C3 C4 175.9(3)
C12 C1 C4 C5 -0.3(4)
C2 C1 C4 C5 174.3(2)
C12 C1 C4 C3 -174.1(2)
C2 C1 C4 C3 0.4(3)
O2 C3 C4 C5 4.4(5)
N1 C3 C4 C5 -173.0(3)
O2 C3 C4 C1 177.2(3)
N1 C3 C4 C1 -0.2(3)
C1 C4 C5 C8 -1.6(4)
C3 C4 C5 C8 170.5(3)
C1 C4 C5 C6 -176.2(3)
C3 C4 C5 C6 -4.1(5)
C4 C5 C6 O3 -7.4(5)
C8 C5 C6 O3 177.5(3)
C4 C5 C6 N2 171.3(3)
C8 C5 C6 N2 -3.8(3)
O3 C6 N2 C7 179.8(3)
C5 C6 N2 C7 1.1(3)
O3 C6 N2 C20 9.6(4)
C5 C6 N2 C20 -169.2(2)
C6 N2 C7 O4 -174.7(3)
C20 N2 C7 O4 -4.4(4)
C6 N2 C7 C8 1.9(3)
C20 N2 C7 C8 172.2(2)
C4 C5 C8 C9 3.1(4)
C6 C5 C8 C9 178.9(2)
C4 C5 C8 C7 -170.8(2)
C6 C5 C8 C7 5.0(3)
O4 C7 C8 C9 -0.9(5)
N2 C7 C8 C9 -177.2(3)
O4 C7 C8 C5 172.0(3)
N2 C7 C8 C5 -4.3(3)
C5 C8 C9 C12 -2.9(4)
C7 C8 C9 C12 169.4(3)
C5 C8 C9 C10 178.7(3)
C7 C8 C9 C10 -9.0(5)
C8 C9 C10 O5 -3.9(5)
C12 C9 C10 O5 177.5(3)
C8 C9 C10 N3 177.0(3)
C12 C9 C10 N3 -1.6(3)
O5 C10 N3 C11 -179.3(3)
C9 C10 N3 C11 -0.1(3)
O5 C10 N3 C27 3.1(5)
C9 C10 N3 C27 -177.8(3)
C10 N3 C11 O6 -177.4(3)
C27 N3 C11 O6 0.3(4)
C10 N3 C11 C12 1.7(3)
C27 N3 C11 C12 179.4(3)
C4 C1 C12 C9 0.6(4)
C2 C1 C12 C9 -172.6(3)
C4 C1 C12 C11 177.0(3)
C2 C1 C12 C11 3.8(5)
C8 C9 C12 C1 1.0(4)
C10 C9 C12 C1 179.8(2)
C8 C9 C12 C11 -176.2(2)
C10 C9 C12 C11 2.6(3)
O6 C11 C12 C1 -0.3(5)
N3 C11 C12 C1 -179.4(3)
O6 C11 C12 C9 176.4(3)
N3 C11 C12 C9 -2.7(3)
C2 N1 C13 C14 -100.2(3)
C3 N1 C13 C14 84.1(4)
N1 C13 C14 C19 -115.8(3)
N1 C13 C14 C15 65.1(4)
C19 C14 C15 C16 2.1(5)
C13 C14 C15 C16 -178.8(3)
C14 C15 C16 C17 -1.1(5)
C15 C16 C17 C18 -1.3(6)
C16 C17 C18 C19 2.6(6)
C15 C14 C19 C18 -0.7(5)
C13 C14 C19 C18 -179.8(3)
C17 C18 C19 C14 -1.7(6)
C6 N2 C20 C21 -98.7(3)
C7 N2 C20 C21 91.9(3)
N2 C20 C21 C22 93.4(3)
N2 C20 C21 C26 -88.6(3)
C26 C21 C22 C23 0.3(4)
C20 C21 C22 C23 178.4(2)
C21 C22 C23 C24 -0.3(4)
C22 C23 C24 C25 -0.3(4)
C23 C24 C25 C26 1.0(4)
C22 C21 C26 C25 0.3(4)
C20 C21 C26 C25 -177.7(2)
C24 C25 C26 C21 -1.0(4)
C10 N3 C27 C28 109.6(3)
C11 N3 C27 C28 -67.8(4)
N3 C27 C28 C29 123.9(3)
N3 C27 C28 C33 -56.2(4)
C33 C28 C29 C30 -0.4(5)
C27 C28 C29 C30 179.5(3)
C28 C29 C30 C31 1.6(5)
C29 C30 C31 C32 -1.2(5)
C30 C31 C32 C33 -0.3(5)
C31 C32 C33 C28 1.4(5)
C29 C28 C33 C32 -1.1(5)
C27 C28 C33 C32 179.0(3)
